data_4301699
loop_
_publ_author_name
'Masataka Oishi'
'Hiroharu Suzuki'

_publ_section_title
;
Zirconocene-Iridium Hydrido Complexes: Arene Carbon-Hydrogen Bond
Activation and Formation of a Planar Square Zr2Ir2 Complex
;
_journal_name_full 'Inorganic Chemistry'
_journal_page_first 2349
_journal_page_last 2351
_journal_paper_doi 10.1021/ic8020113
_journal_volume 48
_journal_year 2009
_chemical_formula_sum 'C28 H44 Cl Ir Si Zr'
_chemical_formula_weight 727.59
_chemical_name_systematic
; 
 ? 
;
_space_group_IT_number 2
_symmetry_cell_setting triclinic
_symmetry_space_group_name_Hall '-P 1'
_symmetry_space_group_name_H-M 'P -1'
_atom_sites_solution_hydrogens geom
_atom_sites_solution_primary direct
_atom_sites_solution_secondary difmap
_audit_creation_method SHELXL-97
_cell_angle_alpha 62.6670(13)
_cell_angle_beta 80.0780(16)
_cell_angle_gamma 88.6230(16)
_cell_formula_units_Z 2
_cell_length_a 10.5912(4)
_cell_length_b 11.7051(5)
_cell_length_c 13.4294(5)
_cell_measurement_reflns_used 14380
_cell_measurement_temperature 193(2)
_cell_measurement_theta_max 27.46
_cell_measurement_theta_min 3.10
_cell_volume 1453.97(10)
_computing_cell_refinement 'PROCESS-AUTO (T.Higashi, 1998)'
_computing_data_collection 'PROCESS-AUTO (T.Higashi, 1998)'
_computing_data_reduction 'PROCESS-AUTO (T.Higashi, 1998)'
_computing_molecular_graphics 'ORTEX (P.McArdle, 1995)'
_computing_publication_material SHELXL-97
_computing_structure_refinement 'SHELXL-97 (Sheldrick, 1997)'
_computing_structure_solution 'SHELXS-97 (Sheldrick, 1990)'
_diffrn_ambient_temperature 193(2)
_diffrn_detector_area_resol_mean 100
_diffrn_measured_fraction_theta_full 0.990
_diffrn_measured_fraction_theta_max 0.990
_diffrn_measurement_device_type 'Rigaku R-AXIS RAPID Imaging Plate'
_diffrn_measurement_method 'oscillation photograph'
_diffrn_radiation_monochromator graphite
_diffrn_radiation_source 'Rigaku Rotating Anode ultraX18'
_diffrn_radiation_type MoK\a
_diffrn_radiation_wavelength 0.71069
_diffrn_reflns_av_R_equivalents 0.0251
_diffrn_reflns_av_sigmaI/netI 0.0308
_diffrn_reflns_limit_h_max 13
_diffrn_reflns_limit_h_min -13
_diffrn_reflns_limit_k_max 15
_diffrn_reflns_limit_k_min -15
_diffrn_reflns_limit_l_max 15
_diffrn_reflns_limit_l_min -17
_diffrn_reflns_number 14380
_diffrn_reflns_theta_full 27.46
_diffrn_reflns_theta_max 27.46
_diffrn_reflns_theta_min 3.10
_exptl_absorpt_coefficient_mu 5.077
_exptl_absorpt_correction_T_max 0.9621
_exptl_absorpt_correction_T_min 0.8375
_exptl_absorpt_correction_type numerical
_exptl_absorpt_process_details 'NUMABS (T.Higashi, 1999)'
_exptl_crystal_colour yellow
_exptl_crystal_density_diffrn 1.662
_exptl_crystal_density_meas ?
_exptl_crystal_density_method .
_exptl_crystal_description chunk
_exptl_crystal_F_000 720
_exptl_crystal_size_max 0.150
_exptl_crystal_size_mid 0.100
_exptl_crystal_size_min 0.100
_refine_diff_density_max 1.699
_refine_diff_density_min -1.180
_refine_diff_density_rms 0.115
_refine_ls_extinction_method none
_refine_ls_goodness_of_fit_ref 0.998
_refine_ls_hydrogen_treatment ref
_refine_ls_matrix_type full
_refine_ls_number_parameters 284
_refine_ls_number_reflns 6588
_refine_ls_number_restraints 0
_refine_ls_restrained_S_all 0.998
_refine_ls_R_factor_all 0.0271
_refine_ls_R_factor_gt 0.0251
_refine_ls_shift/su_max 0.003
_refine_ls_shift/su_mean 0.000
_refine_ls_structure_factor_coef Fsqd
_refine_ls_weighting_details 'calc w=1/[\s^2^(Fo^2^)+(0.0375P)^2^+1.8282P] where P=(Fo^2^+2Fc^2^)/3'
_refine_ls_weighting_scheme calc
_refine_ls_wR_factor_gt 0.0633
_refine_ls_wR_factor_ref 0.0655
_reflns_number_gt 6206
_reflns_number_total 6590
_reflns_threshold_expression >2sigma(I)
_cod_data_source_file ic8020113_si_003_4.cif
_cod_data_source_block 1e
_cod_depositor_comments
;
The following automatic conversions were performed:
'_symmetry_cell_setting' value 'Triclinic' changed to 'triclinic'
according to '/home/saulius/struct/CIF-dictionaries/cif_core.dic'
dictionary named 'cif_core.dic' version 2.4.1 from 2010-06-29.

Automatic conversion script
Id: cif_fix_enum 1527 2010-12-29 10:47:43Z saulius 
;
_cod_database_code 4301699

loop_
_symmetry_equiv_pos_as_xyz
'x, y, z'
'-x, -y, -z'

loop_
_atom_site_label
_atom_site_type_symbol
_atom_site_fract_x
_atom_site_fract_y
_atom_site_fract_z
_atom_site_U_iso_or_equiv
_atom_site_adp_type
_atom_site_occupancy
_atom_site_symmetry_multiplicity
_atom_site_calc_flag
_atom_site_refinement_flags
_atom_site_disorder_assembly
_atom_site_disorder_group
Ir1 Ir 0.653415(11) 0.534206(11) 0.683999(10) 0.02327(5) Uani 1 1 d . . .
Zr1 Zr 0.62585(3) 0.27751(3) 0.85244(2) 0.01857(7) Uani 1 1 d . . .
Cl1 Cl 0.42588(7) 0.20237(8) 0.82050(7) 0.02619(16) Uani 1 1 d . . .
Si1 Si 0.84763(8) 0.17508(9) 1.01870(8) 0.02437(18) Uani 1 1 d . . .
C1 C 0.8850(4) 0.0184(4) 1.1345(3) 0.0360(8) Uani 1 1 d . . .
H1A H 0.8115 -0.0447 1.1578 0.043 Uiso 1 1 calc R . .
H1B H 0.9605 -0.0139 1.1027 0.043 Uiso 1 1 calc R . .
C2 C 0.9130(5) 0.0222(5) 1.2417(4) 0.0521(11) Uani 1 1 d . . .
H2A H 0.9475 -0.0606 1.2900 0.063 Uiso 1 1 calc R . .
H2B H 0.9806 0.0912 1.2181 0.063 Uiso 1 1 calc R . .
C3 C 0.8001(5) 0.0447(5) 1.3114(4) 0.0571(12) Uani 1 1 d . . .
H3A H 0.7346 -0.0272 1.3391 0.068 Uiso 1 1 calc R . .
H3B H 0.7624 0.1248 1.2621 0.068 Uiso 1 1 calc R . .
C4 C 0.8305(6) 0.0562(5) 1.4134(4) 0.0600(13) Uani 1 1 d . . .
H4A H 0.7509 0.0657 1.4578 0.090 Uiso 1 1 calc R . .
H4B H 0.8895 0.1319 1.3866 0.090 Uiso 1 1 calc R . .
H4C H 0.8706 -0.0214 1.4615 0.090 Uiso 1 1 calc R . .
C5 C 0.9644(3) 0.3133(4) 0.9788(4) 0.0350(8) Uani 1 1 d . . .
H5A H 0.9353 0.3918 0.9189 0.042 Uiso 1 1 calc R . .
H5B H 0.9620 0.3275 1.0463 0.042 Uiso 1 1 calc R . .
C6 C 1.1041(3) 0.2968(4) 0.9357(4) 0.0396(9) Uani 1 1 d . . .
H6A H 1.1074 0.2822 0.8683 0.048 Uiso 1 1 calc R . .
H6B H 1.1347 0.2195 0.9958 0.048 Uiso 1 1 calc R . .
C7 C 1.1946(4) 0.4142(4) 0.9031(4) 0.0445(10) Uani 1 1 d . . .
H7A H 1.1880 0.4302 0.9700 0.053 Uiso 1 1 calc R . .
H7B H 1.2839 0.3927 0.8855 0.053 Uiso 1 1 calc R . .
C8 C 1.1692(5) 0.5362(5) 0.8034(5) 0.0593(13) Uani 1 1 d . . .
H8A H 1.2367 0.6028 0.7836 0.089 Uiso 1 1 calc R . .
H8B H 1.0857 0.5654 0.8235 0.089 Uiso 1 1 calc R . .
H8C H 1.1687 0.5201 0.7380 0.089 Uiso 1 1 calc R . .
C9 C 0.6810(3) 0.2251(3) 1.0433(3) 0.0219(6) Uani 1 1 d . . .
C10 C 0.6426(3) 0.3544(3) 0.9987(3) 0.0226(6) Uani 1 1 d . . .
H10 H 0.6977 0.4289 0.9741 0.033(11) Uiso 1 1 calc R . .
C11 C 0.5093(3) 0.3539(3) 0.9969(3) 0.0233(6) Uani 1 1 d . . .
H11 H 0.4596 0.4273 0.9712 0.027(10) Uiso 1 1 calc R . .
C12 C 0.4640(3) 0.2255(3) 1.0399(3) 0.0233(6) Uani 1 1 d . . .
H12 H 0.3776 0.1967 1.0493 0.037(11) Uiso 1 1 calc R . .
C13 C 0.5683(3) 0.1461(3) 1.0670(3) 0.0229(6) Uani 1 1 d . . .
H13 H 0.5641 0.0551 1.0961 0.030(10) Uiso 1 1 calc R . .
C14 C 0.8274(3) 0.1596(3) 0.8895(3) 0.0244(6) Uani 1 1 d . . .
C15 C 0.7340(3) 0.0702(3) 0.8935(3) 0.0264(7) Uani 1 1 d . . .
H15 H 0.6943 -0.0036 0.9603 0.019(9) Uiso 1 1 calc R . .
C16 C 0.7107(3) 0.1091(3) 0.7829(3) 0.0304(7) Uani 1 1 d . . .
H16 H 0.6544 0.0651 0.7621 0.039(12) Uiso 1 1 calc R . .
C17 C 0.7851(4) 0.2244(4) 0.7080(3) 0.0352(8) Uani 1 1 d . . .
H17 H 0.7869 0.2723 0.6283 0.045(13) Uiso 1 1 calc R . .
C18 C 0.8569(3) 0.2560(3) 0.7732(3) 0.0291(7) Uani 1 1 d . . .
H18 H 0.9150 0.3293 0.7441 0.030(10) Uiso 1 1 calc R . .
C19 C 0.73949(14) 0.73066(15) 0.63774(13) 0.0281(7) Uani 1 1 d G . .
C20 C 0.80870(14) 0.68558(15) 0.56307(13) 0.0278(7) Uani 1 1 d G . .
C21 C 0.72195(14) 0.67093(15) 0.49880(12) 0.0276(7) Uani 1 1 d G . .
C22 C 0.59913(14) 0.70695(15) 0.53375(12) 0.0282(7) Uani 1 1 d G . .
C23 C 0.60997(14) 0.74387(15) 0.61962(13) 0.0275(7) Uani 1 1 d G . .
C24 C 0.7940(2) 0.7595(2) 0.7216(2) 0.0413(9) Uani 1 1 d G . .
H24A H 0.8652 0.7045 0.7468 0.062 Uiso 1 1 calc R . .
H24B H 0.7268 0.7424 0.7877 0.062 Uiso 1 1 calc R . .
H24C H 0.8254 0.8502 0.6846 0.062 Uiso 1 1 calc R . .
C25 C 0.94973(19) 0.6581(3) 0.5537(2) 0.0445(10) Uani 1 1 d G . .
H25A H 0.9653 0.5968 0.5226 0.067 Uiso 1 1 calc R . .
H25B H 0.9732 0.6212 0.6294 0.067 Uiso 1 1 calc R . .
H25C H 1.0018 0.7385 0.5029 0.067 Uiso 1 1 calc R . .
C26 C 0.7546(2) 0.6251(2) 0.40908(19) 0.0427(9) Uani 1 1 d G . .
H26A H 0.8191 0.5608 0.4307 0.064 Uiso 1 1 calc R . .
H26B H 0.7888 0.6985 0.3353 0.064 Uiso 1 1 calc R . .
H26C H 0.6769 0.5864 0.4033 0.064 Uiso 1 1 calc R . .
C27 C 0.4783(2) 0.7061(3) 0.4877(2) 0.0425(9) Uani 1 1 d G . .
H27A H 0.4033 0.6831 0.5489 0.064 Uiso 1 1 calc R . .
H27B H 0.4833 0.6429 0.4586 0.064 Uiso 1 1 calc R . .
H27C H 0.4701 0.7919 0.4259 0.064 Uiso 1 1 calc R . .
C28 C 0.5027(2) 0.7892(2) 0.6809(2) 0.0410(9) Uani 1 1 d G . .
H28A H 0.4197 0.7554 0.6792 0.061 Uiso 1 1 calc R . .
H28B H 0.5059 0.8836 0.6429 0.061 Uiso 1 1 calc R . .
H28C H 0.5131 0.7578 0.7602 0.061 Uiso 1 1 calc R . .
H29 H 0.7213 0.4413 0.7898 0.072(17) Uiso 1 1 d R . .
H30 H 0.6520 0.4202 0.6740 0.050(13) Uiso 1 1 d R . .
H31 H 0.5376 0.4745 0.7715 0.062(15) Uiso 1 1 d R . .

loop_
_atom_site_aniso_label
_atom_site_aniso_U_11
_atom_site_aniso_U_22
_atom_site_aniso_U_33
_atom_site_aniso_U_23
_atom_site_aniso_U_13
_atom_site_aniso_U_12
Ir1 0.02582(8) 0.02107(7) 0.01855(7) -0.00513(5) -0.00461(5) -0.00171(5)
Zr1 0.01874(14) 0.01857(13) 0.01746(14) -0.00763(11) -0.00293(10) 0.00070(11)
Cl1 0.0253(4) 0.0267(4) 0.0269(4) -0.0115(3) -0.0077(3) -0.0021(3)
Si1 0.0207(4) 0.0269(4) 0.0285(5) -0.0144(4) -0.0079(3) 0.0052(3)
C1 0.0359(19) 0.0360(19) 0.042(2) -0.0198(17) -0.0178(16) 0.0169(16)
C2 0.055(3) 0.061(3) 0.040(2) -0.020(2) -0.022(2) 0.020(2)
C3 0.058(3) 0.067(3) 0.044(3) -0.023(2) -0.014(2) 0.017(2)
C4 0.086(4) 0.058(3) 0.036(2) -0.021(2) -0.011(2) 0.005(3)
C5 0.0260(17) 0.040(2) 0.048(2) -0.0277(18) -0.0078(15) 0.0026(15)
C6 0.0217(17) 0.038(2) 0.064(3) -0.028(2) -0.0100(16) 0.0035(15)
C7 0.0254(18) 0.052(2) 0.065(3) -0.033(2) -0.0110(18) -0.0001(18)
C8 0.052(3) 0.055(3) 0.065(3) -0.026(3) 0.001(2) -0.005(2)
C9 0.0251(15) 0.0252(15) 0.0181(14) -0.0118(12) -0.0062(11) 0.0047(12)
C10 0.0250(15) 0.0212(14) 0.0249(15) -0.0131(12) -0.0058(12) 0.0011(12)
C11 0.0263(16) 0.0234(14) 0.0247(15) -0.0156(13) -0.0035(12) 0.0058(13)
C12 0.0216(15) 0.0281(15) 0.0231(15) -0.0154(13) -0.0010(12) 0.0011(13)
C13 0.0265(16) 0.0208(14) 0.0197(15) -0.0094(12) 0.0000(12) 0.0011(12)
C14 0.0216(15) 0.0255(15) 0.0274(16) -0.0141(13) -0.0032(12) 0.0071(13)
C15 0.0274(16) 0.0249(15) 0.0306(17) -0.0171(14) -0.0023(13) 0.0051(13)
C16 0.0320(18) 0.0374(18) 0.0321(18) -0.0248(16) -0.0064(14) 0.0078(15)
C17 0.0319(18) 0.048(2) 0.0270(18) -0.0211(16) 0.0004(14) 0.0081(16)
C18 0.0206(15) 0.0345(18) 0.0290(17) -0.0142(14) 0.0017(13) 0.0026(14)
C19 0.0290(17) 0.0267(16) 0.0230(16) -0.0074(13) -0.0016(13) -0.0039(14)
C20 0.0284(17) 0.0234(15) 0.0229(16) -0.0046(12) 0.0002(13) -0.0033(13)
C21 0.0364(18) 0.0236(15) 0.0175(15) -0.0062(12) -0.0010(13) 0.0034(14)
C22 0.0326(18) 0.0291(16) 0.0196(15) -0.0084(13) -0.0049(13) 0.0032(14)
C23 0.0319(17) 0.0231(15) 0.0214(15) -0.0064(13) -0.0010(13) -0.0003(13)
C24 0.043(2) 0.048(2) 0.038(2) -0.0245(18) -0.0053(17) -0.0091(19)
C25 0.0299(19) 0.056(3) 0.044(2) -0.022(2) -0.0004(17) -0.0008(18)
C26 0.055(3) 0.048(2) 0.0293(19) -0.0218(18) -0.0062(17) 0.013(2)
C27 0.040(2) 0.055(2) 0.034(2) -0.0182(18) -0.0178(17) 0.0114(19)
C28 0.040(2) 0.046(2) 0.042(2) -0.0262(19) -0.0061(17) 0.0115(18)

loop_
_atom_type_symbol
_atom_type_description
_atom_type_scat_dispersion_real
_atom_type_scat_dispersion_imag
_atom_type_scat_source
C C 0.0033 0.0016 'International Tables Vol C Tables 4.2.6.8 and 6.1.1.4'
H H 0.0000 0.0000 'International Tables Vol C Tables 4.2.6.8 and 6.1.1.4'
Cl Cl 0.1484 0.1585 'International Tables Vol C Tables 4.2.6.8 and 6.1.1.4'
Ir Ir -1.4442 7.9887 'International Tables Vol C Tables 4.2.6.8 and 6.1.1.4'
Si Si 0.0817 0.0704 'International Tables Vol C Tables 4.2.6.8 and 6.1.1.4'
Zr Zr -2.9673 0.5597 'International Tables Vol C Tables 4.2.6.8 and 6.1.1.4'

loop_
_geom_angle_atom_site_label_1
_geom_angle_atom_site_label_2
_geom_angle_atom_site_label_3
_geom_angle
_geom_angle_site_symmetry_1
_geom_angle_site_symmetry_3
_geom_angle_publ_flag
C21 Ir1 C20 37.0 . . ?
C21 Ir1 C22 36.9 . . ?
C20 Ir1 C22 61.6 . . ?
C21 Ir1 C19 61.6 . . ?
C20 Ir1 C19 36.9 . . ?
C22 Ir1 C19 61.5 . . ?
C21 Ir1 C23 61.6 . . ?
C20 Ir1 C23 61.6 . . ?
C22 Ir1 C23 36.8 . . ?
C19 Ir1 C23 36.8 . . ?
C21 Ir1 Zr1 146.05(4) . . ?
C20 Ir1 Zr1 139.89(4) . . ?
C22 Ir1 Zr1 154.42(4) . . ?
C19 Ir1 Zr1 142.90(4) . . ?
C23 Ir1 Zr1 151.89(4) . . ?
Cl1 Zr1 C14 127.05(8) . . ?
Cl1 Zr1 C9 125.87(8) . . ?
C14 Zr1 C9 66.25(10) . . ?
Cl1 Zr1 C15 94.21(8) . . ?
C14 Zr1 C15 33.10(11) . . ?
C9 Zr1 C15 80.30(10) . . ?
Cl1 Zr1 C13 93.33(8) . . ?
C14 Zr1 C13 80.71(10) . . ?
C9 Zr1 C13 32.83(10) . . ?
C15 Zr1 C13 76.15(10) . . ?
Cl1 Zr1 C10 126.51(8) . . ?
C14 Zr1 C10 91.32(10) . . ?
C9 Zr1 C10 32.76(10) . . ?
C15 Zr1 C10 112.38(11) . . ?
C13 Zr1 C10 53.43(10) . . ?
Cl1 Zr1 C18 127.43(8) . . ?
C14 Zr1 C18 32.77(11) . . ?
C9 Zr1 C18 91.84(11) . . ?
C15 Zr1 C18 53.53(11) . . ?
C13 Zr1 C18 112.90(11) . . ?
C10 Zr1 C18 105.23(11) . . ?
Cl1 Zr1 C11 95.29(7) . . ?
C14 Zr1 C11 119.61(10) . . ?
C9 Zr1 C11 53.69(10) . . ?
C15 Zr1 C11 128.42(11) . . ?
C13 Zr1 C11 52.77(10) . . ?
C10 Zr1 C11 31.92(10) . . ?
C18 Zr1 C11 137.05(11) . . ?
Cl1 Zr1 C12 76.94(7) . . ?
C14 Zr1 C12 112.42(10) . . ?
C9 Zr1 C12 53.46(10) . . ?
C15 Zr1 C12 104.43(11) . . ?
C13 Zr1 C12 31.86(10) . . ?
C10 Zr1 C12 52.43(10) . . ?
C18 Zr1 C12 143.76(11) . . ?
C11 Zr1 C12 31.18(10) . . ?
Cl1 Zr1 C16 78.04(8) . . ?
C14 Zr1 C16 53.50(11) . . ?
C9 Zr1 C16 111.83(11) . . ?
C15 Zr1 C16 31.63(11) . . ?
C13 Zr1 C16 104.07(11) . . ?
C10 Zr1 C16 143.08(11) . . ?
C18 Zr1 C16 52.42(11) . . ?
C11 Zr1 C16 155.92(11) . . ?
C12 Zr1 C16 125.51(11) . . ?
Cl1 Zr1 C17 96.20(9) . . ?
C14 Zr1 C17 53.56(11) . . ?
C9 Zr1 C17 119.62(11) . . ?
C15 Zr1 C17 52.53(12) . . ?
C13 Zr1 C17 128.26(11) . . ?
C10 Zr1 C17 137.00(11) . . ?
C18 Zr1 C17 31.82(12) . . ?
C11 Zr1 C17 168.34(11) . . ?
C12 Zr1 C17 155.93(11) . . ?
C16 Zr1 C17 31.10(12) . . ?
Cl1 Zr1 Ir1 100.98(2) . . ?
C14 Zr1 Ir1 117.07(8) . . ?
C9 Zr1 Ir1 118.50(7) . . ?
C15 Zr1 Ir1 138.50(8) . . ?
C13 Zr1 Ir1 140.01(7) . . ?
C10 Zr1 Ir1 88.90(7) . . ?
C18 Zr1 Ir1 87.38(8) . . ?
C11 Zr1 Ir1 88.58(7) . . ?
C12 Zr1 Ir1 116.52(7) . . ?
C16 Zr1 Ir1 115.33(8) . . ?
C17 Zr1 Ir1 87.32(9) . . ?
C9 Si1 C1 115.15(17) . . ?
C9 Si1 C5 108.80(16) . . ?
C1 Si1 C5 114.44(18) . . ?
C9 Si1 C14 94.53(14) . . ?
C1 Si1 C14 111.56(16) . . ?
C5 Si1 C14 110.65(17) . . ?
C2 C1 Si1 115.9(3) . . ?
C3 C2 C1 114.5(4) . . ?
C2 C3 C4 114.1(4) . . ?
C6 C5 Si1 115.5(3) . . ?
C5 C6 C7 112.9(3) . . ?
C8 C7 C6 115.2(4) . . ?
C10 C9 C13 106.1(3) . . ?
C10 C9 Si1 125.9(2) . . ?
C13 C9 Si1 123.5(2) . . ?
C10 C9 Zr1 74.43(17) . . ?
C13 C9 Zr1 74.08(17) . . ?
Si1 C9 Zr1 98.03(12) . . ?
C11 C10 C9 109.1(3) . . ?
C11 C10 Zr1 76.68(17) . . ?
C9 C10 Zr1 72.81(17) . . ?
C12 C11 C10 107.6(3) . . ?
C12 C11 Zr1 74.42(17) . . ?
C10 C11 Zr1 71.40(17) . . ?
C11 C12 C13 108.6(3) . . ?
C11 C12 Zr1 74.39(18) . . ?
C13 C12 Zr1 71.08(17) . . ?
C12 C13 C9 108.7(3) . . ?
C12 C13 Zr1 77.06(18) . . ?
C9 C13 Zr1 73.10(17) . . ?
C18 C14 C15 105.9(3) . . ?
C18 C14 Si1 127.4(3) . . ?
C15 C14 Si1 122.4(2) . . ?
C18 C14 Zr1 75.13(19) . . ?
C15 C14 Zr1 73.90(18) . . ?
Si1 C14 Zr1 98.20(13) . . ?
C16 C15 C14 109.1(3) . . ?
C16 C15 Zr1 78.2(2) . . ?
C14 C15 Zr1 73.00(18) . . ?
C15 C16 C17 108.4(3) . . ?
C15 C16 Zr1 70.19(18) . . ?
C17 C16 Zr1 74.7(2) . . ?
C16 C17 C18 107.7(3) . . ?
C16 C17 Zr1 74.17(19) . . ?
C18 C17 Zr1 70.93(19) . . ?
C17 C18 C14 108.9(3) . . ?
C17 C18 Zr1 77.2(2) . . ?
C14 C18 Zr1 72.10(18) . . ?
C23 C19 C20 108.0 . . ?
C23 C19 C24 126.0 . . ?
C20 C19 C24 126.0 . . ?
C23 C19 Ir1 71.75(5) . . ?
C20 C19 Ir1 71.21(5) . . ?
C24 C19 Ir1 122.7 . . ?
C21 C20 C19 108.0 . . ?
C21 C20 C25 126.0 . . ?
C19 C20 C25 126.0 . . ?
C21 C20 Ir1 71.4 . . ?
C19 C20 Ir1 71.88(5) . . ?
C25 C20 Ir1 122.4 . . ?
C22 C21 C20 108.0 . . ?
C22 C21 C26 126.0 . . ?
C20 C21 C26 126.0 . . ?
C22 C21 Ir1 71.83(5) . . ?
C20 C21 Ir1 71.56(5) . . ?
C26 C21 Ir1 122.3 . . ?
C21 C22 C23 108.0 . . ?
C21 C22 C27 126.0 . . ?
C23 C22 C27 126.0 . . ?
C21 C22 Ir1 71.23(5) . . ?
C23 C22 Ir1 71.83(5) . . ?
C27 C22 Ir1 122.6 . . ?
C19 C23 C22 108.0 . . ?
C19 C23 C28 126.0 . . ?
C22 C23 C28 126.0 . . ?
C19 C23 Ir1 71.45(5) . . ?
C22 C23 Ir1 71.4 . . ?
C28 C23 Ir1 122.9 . . ?

loop_
_geom_bond_atom_site_label_1
_geom_bond_atom_site_label_2
_geom_bond_distance
_geom_bond_site_symmetry_2
_geom_bond_publ_flag
Ir1 C21 2.2477(15) . ?
Ir1 C20 2.2492(15) . ?
Ir1 C22 2.2556(15) . ?
Ir1 C19 2.2580(15) . ?
Ir1 C23 2.2619(15) . ?
Ir1 Zr1 2.7934(3) . ?
Zr1 Cl1 2.4884(8) . ?
Zr1 C14 2.511(3) . ?
Zr1 C9 2.519(3) . ?
Zr1 C15 2.522(3) . ?
Zr1 C13 2.532(3) . ?
Zr1 C10 2.540(3) . ?
Zr1 C18 2.550(3) . ?
Zr1 C11 2.608(3) . ?
Zr1 C12 2.608(3) . ?
Zr1 C16 2.624(3) . ?
Zr1 C17 2.631(3) . ?
Si1 C9 1.869(3) . ?
Si1 C1 1.870(4) . ?
Si1 C5 1.872(4) . ?
Si1 C14 1.873(3) . ?
C1 C2 1.540(6) . ?
C2 C3 1.483(7) . ?
C3 C4 1.525(7) . ?
C5 C6 1.535(5) . ?
C6 C7 1.538(5) . ?
C7 C8 1.501(7) . ?
C9 C10 1.427(4) . ?
C9 C13 1.427(4) . ?
C10 C11 1.417(4) . ?
C11 C12 1.402(4) . ?
C12 C13 1.412(4) . ?
C14 C18 1.428(5) . ?
C14 C15 1.434(5) . ?
C15 C16 1.406(5) . ?
C16 C17 1.409(5) . ?
C17 C18 1.423(5) . ?
C19 C23 1.4266 . ?
C19 C20 1.4266 . ?
C19 C24 1.5165 . ?
C20 C21 1.4266 . ?
C20 C25 1.5165 . ?
C21 C22 1.4266 . ?
C21 C26 1.5165 . ?
C22 C23 1.4266 . ?
C22 C27 1.5165 . ?
C23 C28 1.5165 . ?

loop_
_geom_torsion_atom_site_label_1
_geom_torsion_atom_site_label_2
_geom_torsion_atom_site_label_3
_geom_torsion_atom_site_label_4
_geom_torsion
_geom_torsion_site_symmetry_1
_geom_torsion_site_symmetry_2
_geom_torsion_site_symmetry_3
_geom_torsion_site_symmetry_4
_geom_torsion_publ_flag
C21 Ir1 Zr1 Cl1 -81.52(7) . . . . ?
C20 Ir1 Zr1 Cl1 -144.35(6) . . . . ?
C22 Ir1 Zr1 Cl1 -3.74(9) . . . . ?
C19 Ir1 Zr1 Cl1 154.86(6) . . . . ?
C23 Ir1 Zr1 Cl1 84.87(8) . . . . ?
C21 Ir1 Zr1 C14 60.51(11) . . . . ?
C20 Ir1 Zr1 C14 -2.32(10) . . . . ?
C22 Ir1 Zr1 C14 138.29(12) . . . . ?
C19 Ir1 Zr1 C14 -63.11(10) . . . . ?
C23 Ir1 Zr1 C14 -133.09(12) . . . . ?
C21 Ir1 Zr1 C9 136.80(11) . . . . ?
C20 Ir1 Zr1 C9 73.97(10) . . . . ?
C22 Ir1 Zr1 C9 -145.42(12) . . . . ?
C19 Ir1 Zr1 C9 13.18(10) . . . . ?
C23 Ir1 Zr1 C9 -56.81(12) . . . . ?
C21 Ir1 Zr1 C15 27.87(14) . . . . ?
C20 Ir1 Zr1 C15 -34.96(13) . . . . ?
C22 Ir1 Zr1 C15 105.65(14) . . . . ?
C19 Ir1 Zr1 C15 -95.75(13) . . . . ?
C23 Ir1 Zr1 C15 -165.74(14) . . . . ?
C21 Ir1 Zr1 C13 169.61(13) . . . . ?
C20 Ir1 Zr1 C13 106.77(13) . . . . ?
C22 Ir1 Zr1 C13 -112.61(14) . . . . ?
C19 Ir1 Zr1 C13 45.98(13) . . . . ?
C23 Ir1 Zr1 C13 -24.00(14) . . . . ?
C21 Ir1 Zr1 C10 151.43(10) . . . . ?
C20 Ir1 Zr1 C10 88.60(9) . . . . ?
C22 Ir1 Zr1 C10 -130.79(11) . . . . ?
C19 Ir1 Zr1 C10 27.81(10) . . . . ?
C23 Ir1 Zr1 C10 -42.17(11) . . . . ?
C21 Ir1 Zr1 C18 46.13(11) . . . . ?
C20 Ir1 Zr1 C18 -16.70(10) . . . . ?
C22 Ir1 Zr1 C18 123.91(12) . . . . ?
C19 Ir1 Zr1 C18 -77.49(10) . . . . ?
C23 Ir1 Zr1 C18 -147.48(11) . . . . ?
C21 Ir1 Zr1 C11 -176.64(10) . . . . ?
C20 Ir1 Zr1 C11 120.53(9) . . . . ?
C22 Ir1 Zr1 C11 -98.86(11) . . . . ?
C19 Ir1 Zr1 C11 59.74(9) . . . . ?
C23 Ir1 Zr1 C11 -10.25(11) . . . . ?
C21 Ir1 Zr1 C12 -162.29(10) . . . . ?
C20 Ir1 Zr1 C12 134.88(10) . . . . ?
C22 Ir1 Zr1 C12 -84.51(12) . . . . ?
C19 Ir1 Zr1 C12 74.09(10) . . . . ?
C23 Ir1 Zr1 C12 4.10(11) . . . . ?
C21 Ir1 Zr1 C16 0.32(11) . . . . ?
C20 Ir1 Zr1 C16 -62.51(11) . . . . ?
C22 Ir1 Zr1 C16 78.11(12) . . . . ?
C19 Ir1 Zr1 C16 -123.30(11) . . . . ?
C23 Ir1 Zr1 C16 166.72(12) . . . . ?
C21 Ir1 Zr1 C17 14.27(11) . . . . ?
C20 Ir1 Zr1 C17 -48.56(10) . . . . ?
C22 Ir1 Zr1 C17 92.05(12) . . . . ?
C19 Ir1 Zr1 C17 -109.35(10) . . . . ?
C23 Ir1 Zr1 C17 -179.33(12) . . . . ?
C9 Si1 C1 C2 -77.9(4) . . . . ?
C5 Si1 C1 C2 49.3(4) . . . . ?
C14 Si1 C1 C2 175.8(3) . . . . ?
Si1 C1 C2 C3 69.2(5) . . . . ?
C1 C2 C3 C4 -176.6(4) . . . . ?
C9 Si1 C5 C6 -169.9(3) . . . . ?
C1 Si1 C5 C6 59.7(4) . . . . ?
C14 Si1 C5 C6 -67.3(3) . . . . ?
Si1 C5 C6 C7 179.3(3) . . . . ?
C5 C6 C7 C8 -65.3(5) . . . . ?
C1 Si1 C9 C10 152.5(3) . . . . ?
C5 Si1 C9 C10 22.5(3) . . . . ?
C14 Si1 C9 C10 -91.1(3) . . . . ?
C1 Si1 C9 C13 -54.7(3) . . . . ?
C5 Si1 C9 C13 175.3(3) . . . . ?
C14 Si1 C9 C13 61.6(3) . . . . ?
C1 Si1 C9 Zr1 -130.93(15) . . . . ?
C5 Si1 C9 Zr1 99.08(16) . . . . ?
C14 Si1 C9 Zr1 -14.54(14) . . . . ?
Cl1 Zr1 C9 C10 -103.48(18) . . . . ?
C14 Zr1 C9 C10 136.9(2) . . . . ?
C15 Zr1 C9 C10 168.3(2) . . . . ?
C13 Zr1 C9 C10 -112.2(3) . . . . ?
C18 Zr1 C9 C10 115.84(19) . . . . ?
C11 Zr1 C9 C10 -36.44(18) . . . . ?
C12 Zr1 C9 C10 -75.5(2) . . . . ?
C16 Zr1 C9 C10 165.71(18) . . . . ?
C17 Zr1 C9 C10 132.16(19) . . . . ?
Ir1 Zr1 C9 C10 27.8(2) . . . . ?
Cl1 Zr1 C9 C13 8.7(2) . . . . ?
C14 Zr1 C9 C13 -110.9(2) . . . . ?
C15 Zr1 C9 C13 -79.45(19) . . . . ?
C10 Zr1 C9 C13 112.2(3) . . . . ?
C18 Zr1 C9 C13 -131.95(19) . . . . ?
C11 Zr1 C9 C13 75.77(19) . . . . ?
C12 Zr1 C9 C13 36.74(17) . . . . ?
C16 Zr1 C9 C13 -82.1(2) . . . . ?
C17 Zr1 C9 C13 -115.63(19) . . . . ?
Ir1 Zr1 C9 C13 140.03(16) . . . . ?
Cl1 Zr1 C9 Si1 131.38(9) . . . . ?
C14 Zr1 C9 Si1 11.77(12) . . . . ?
C15 Zr1 C9 Si1 43.21(13) . . . . ?
C13 Zr1 C9 Si1 122.7(2) . . . . ?
C10 Zr1 C9 Si1 -125.1(2) . . . . ?
C18 Zr1 C9 Si1 -9.29(14) . . . . ?
C11 Zr1 C9 Si1 -161.57(18) . . . . ?
C12 Zr1 C9 Si1 159.40(18) . . . . ?
C16 Zr1 C9 Si1 40.58(16) . . . . ?
C17 Zr1 C9 Si1 7.03(18) . . . . ?
Ir1 Zr1 C9 Si1 -97.31(11) . . . . ?
C13 C9 C10 C11 0.9(3) . . . . ?
Si1 C9 C10 C11 157.5(2) . . . . ?
Zr1 C9 C10 C11 68.8(2) . . . . ?
C13 C9 C10 Zr1 -67.9(2) . . . . ?
Si1 C9 C10 Zr1 88.7(2) . . . . ?
Cl1 Zr1 C10 C11 -13.8(2) . . . . ?
C14 Zr1 C10 C11 -153.87(19) . . . . ?
C9 Zr1 C10 C11 -115.1(3) . . . . ?
C15 Zr1 C10 C11 -127.59(19) . . . . ?
C13 Zr1 C10 C11 -76.5(2) . . . . ?
C18 Zr1 C10 C11 176.06(18) . . . . ?
C12 Zr1 C10 C11 -36.25(18) . . . . ?
C16 Zr1 C10 C11 -137.6(2) . . . . ?
C17 Zr1 C10 C11 173.96(19) . . . . ?
Ir1 Zr1 C10 C11 89.08(18) . . . . ?
Cl1 Zr1 C10 C9 101.35(18) . . . . ?
C14 Zr1 C10 C9 -38.73(19) . . . . ?
C15 Zr1 C10 C9 -12.4(2) . . . . ?
C13 Zr1 C10 C9 38.67(18) . . . . ?
C18 Zr1 C10 C9 -68.8(2) . . . . ?
C11 Zr1 C10 C9 115.1(3) . . . . ?
C12 Zr1 C10 C9 78.9(2) . . . . ?
C16 Zr1 C10 C9 -22.4(3) . . . . ?
C17 Zr1 C10 C9 -70.9(2) . . . . ?
Ir1 Zr1 C10 C9 -155.78(18) . . . . ?
C9 C10 C11 C12 0.0(4) . . . . ?
Zr1 C10 C11 C12 66.2(2) . . . . ?
C9 C10 C11 Zr1 -66.2(2) . . . . ?
Cl1 Zr1 C11 C12 53.75(19) . . . . ?
C14 Zr1 C11 C12 -84.7(2) . . . . ?
C9 Zr1 C11 C12 -77.7(2) . . . . ?
C15 Zr1 C11 C12 -45.9(2) . . . . ?
C13 Zr1 C11 C12 -36.42(19) . . . . ?
C10 Zr1 C11 C12 -115.1(3) . . . . ?
C18 Zr1 C11 C12 -120.7(2) . . . . ?
C16 Zr1 C11 C12 -18.6(4) . . . . ?
C17 Zr1 C11 C12 -136.0(5) . . . . ?
Ir1 Zr1 C11 C12 154.65(18) . . . . ?
Cl1 Zr1 C11 C10 168.90(17) . . . . ?
C14 Zr1 C11 C10 30.4(2) . . . . ?
C9 Zr1 C11 C10 37.44(18) . . . . ?
C15 Zr1 C11 C10 69.3(2) . . . . ?
C13 Zr1 C11 C10 78.7(2) . . . . ?
C18 Zr1 C11 C10 -5.6(3) . . . . ?
C12 Zr1 C11 C10 115.1(3) . . . . ?
C16 Zr1 C11 C10 96.5(3) . . . . ?
C17 Zr1 C11 C10 -20.8(7) . . . . ?
Ir1 Zr1 C11 C10 -90.20(18) . . . . ?
C10 C11 C12 C13 -0.8(4) . . . . ?
Zr1 C11 C12 C13 63.3(2) . . . . ?
C10 C11 C12 Zr1 -64.2(2) . . . . ?
Cl1 Zr1 C12 C11 -124.48(19) . . . . ?
C14 Zr1 C12 C11 110.5(2) . . . . ?
C9 Zr1 C12 C11 78.5(2) . . . . ?
C15 Zr1 C12 C11 144.49(19) . . . . ?
C13 Zr1 C12 C11 116.4(3) . . . . ?
C10 Zr1 C12 C11 37.15(18) . . . . ?
C18 Zr1 C12 C11 97.9(2) . . . . ?
C16 Zr1 C12 C11 170.79(18) . . . . ?
C17 Zr1 C12 C11 159.9(3) . . . . ?
Ir1 Zr1 C12 C11 -28.6(2) . . . . ?
Cl1 Zr1 C12 C13 119.10(18) . . . . ?
C14 Zr1 C12 C13 -5.9(2) . . . . ?
C9 Zr1 C12 C13 -37.90(18) . . . . ?
C15 Zr1 C12 C13 28.1(2) . . . . ?
C10 Zr1 C12 C13 -79.3(2) . . . . ?
C18 Zr1 C12 C13 -18.5(3) . . . . ?
C11 Zr1 C12 C13 -116.4(3) . . . . ?
C16 Zr1 C12 C13 54.4(2) . . . . ?
C17 Zr1 C12 C13 43.4(4) . . . . ?
Ir1 Zr1 C12 C13 -145.00(16) . . . . ?
C11 C12 C13 C9 1.4(4) . . . . ?
Zr1 C12 C13 C9 66.9(2) . . . . ?
C11 C12 C13 Zr1 -65.5(2) . . . . ?
C10 C9 C13 C12 -1.4(3) . . . . ?
Si1 C9 C13 C12 -158.7(2) . . . . ?
Zr1 C9 C13 C12 -69.5(2) . . . . ?
C10 C9 C13 Zr1 68.1(2) . . . . ?
Si1 C9 C13 Zr1 -89.2(2) . . . . ?
Cl1 Zr1 C13 C12 -58.50(17) . . . . ?
C14 Zr1 C13 C12 174.49(19) . . . . ?
C9 Zr1 C13 C12 114.4(3) . . . . ?
C15 Zr1 C13 C12 -152.0(2) . . . . ?
C10 Zr1 C13 C12 75.84(19) . . . . ?
C18 Zr1 C13 C12 168.23(18) . . . . ?
C11 Zr1 C13 C12 35.62(17) . . . . ?
C16 Zr1 C13 C12 -136.99(18) . . . . ?
C17 Zr1 C13 C12 -159.08(18) . . . . ?
Ir1 Zr1 C13 C12 53.0(2) . . . . ?
Cl1 Zr1 C13 C9 -172.93(17) . . . . ?
C14 Zr1 C13 C9 60.06(18) . . . . ?
C15 Zr1 C13 C9 93.56(19) . . . . ?
C10 Zr1 C13 C9 -38.59(17) . . . . ?
C18 Zr1 C13 C9 53.8(2) . . . . ?
C11 Zr1 C13 C9 -78.81(19) . . . . ?
C12 Zr1 C13 C9 -114.4(3) . . . . ?
C16 Zr1 C13 C9 108.58(19) . . . . ?
C17 Zr1 C13 C9 86.5(2) . . . . ?
Ir1 Zr1 C13 C9 -61.4(2) . . . . ?
C9 Si1 C14 C18 92.1(3) . . . . ?
C1 Si1 C14 C18 -148.6(3) . . . . ?
C5 Si1 C14 C18 -19.9(3) . . . . ?
C9 Si1 C14 C15 -61.5(3) . . . . ?
C1 Si1 C14 C15 57.8(3) . . . . ?
C5 Si1 C14 C15 -173.5(3) . . . . ?
C9 Si1 C14 Zr1 14.59(14) . . . . ?
C1 Si1 C14 Zr1 133.92(16) . . . . ?
C5 Si1 C14 Zr1 -97.45(16) . . . . ?
Cl1 Zr1 C14 C18 103.54(19) . . . . ?
C9 Zr1 C14 C18 -138.4(2) . . . . ?
C15 Zr1 C14 C18 111.8(3) . . . . ?
C13 Zr1 C14 C18 -169.3(2) . . . . ?
C10 Zr1 C14 C18 -116.7(2) . . . . ?
C11 Zr1 C14 C18 -132.26(19) . . . . ?
C12 Zr1 C14 C18 -166.16(19) . . . . ?
C16 Zr1 C14 C18 75.4(2) . . . . ?
C17 Zr1 C14 C18 36.4(2) . . . . ?
Ir1 Zr1 C14 C18 -27.3(2) . . . . ?
Cl1 Zr1 C14 C15 -8.3(2) . . . . ?
C9 Zr1 C14 C15 109.7(2) . . . . ?
C13 Zr1 C14 C15 78.9(2) . . . . ?
C10 Zr1 C14 C15 131.4(2) . . . . ?
C18 Zr1 C14 C15 -111.8(3) . . . . ?
C11 Zr1 C14 C15 115.90(19) . . . . ?
C12 Zr1 C14 C15 82.0(2) . . . . ?
C16 Zr1 C14 C15 -36.45(19) . . . . ?
C17 Zr1 C14 C15 -75.4(2) . . . . ?
Ir1 Zr1 C14 C15 -139.12(17) . . . . ?
Cl1 Zr1 C14 Si1 -129.78(9) . . . . ?
C9 Zr1 C14 Si1 -11.75(12) . . . . ?
C15 Zr1 C14 Si1 -121.5(2) . . . . ?
C13 Zr1 C14 Si1 -42.62(13) . . . . ?
C10 Zr1 C14 Si1 9.96(14) . . . . ?
C18 Zr1 C14 Si1 126.7(3) . . . . ?
C11 Zr1 C14 Si1 -5.58(18) . . . . ?
C12 Zr1 C14 Si1 -39.48(16) . . . . ?
C16 Zr1 C14 Si1 -157.9(2) . . . . ?
C17 Zr1 C14 Si1 163.1(2) . . . . ?
Ir1 Zr1 C14 Si1 99.39(12) . . . . ?
C18 C14 C15 C16 1.7(4) . . . . ?
Si1 C14 C15 C16 160.1(2) . . . . ?
Zr1 C14 C15 C16 70.6(2) . . . . ?
C18 C14 C15 Zr1 -68.9(2) . . . . ?
Si1 C14 C15 Zr1 89.6(2) . . . . ?
Cl1 Zr1 C15 C16 59.0(2) . . . . ?
C14 Zr1 C15 C16 -114.4(3) . . . . ?
C9 Zr1 C15 C16 -175.4(2) . . . . ?
C13 Zr1 C15 C16 151.4(2) . . . . ?
C10 Zr1 C15 C16 -168.6(2) . . . . ?
C18 Zr1 C15 C16 -75.7(2) . . . . ?
C11 Zr1 C15 C16 159.11(19) . . . . ?
C12 Zr1 C15 C16 136.5(2) . . . . ?
C17 Zr1 C15 C16 -35.6(2) . . . . ?
Ir1 Zr1 C15 C16 -52.8(2) . . . . ?
Cl1 Zr1 C15 C14 173.37(18) . . . . ?
C9 Zr1 C15 C14 -60.94(19) . . . . ?
C13 Zr1 C15 C14 -94.2(2) . . . . ?
C10 Zr1 C15 C14 -54.1(2) . . . . ?
C18 Zr1 C15 C14 38.67(19) . . . . ?
C11 Zr1 C15 C14 -86.5(2) . . . . ?
C12 Zr1 C15 C14 -109.05(19) . . . . ?
C16 Zr1 C15 C14 114.4(3) . . . . ?
C17 Zr1 C15 C14 78.8(2) . . . . ?
Ir1 Zr1 C15 C14 61.6(2) . . . . ?
C14 C15 C16 C17 -1.6(4) . . . . ?
Zr1 C15 C16 C17 65.5(3) . . . . ?
C14 C15 C16 Zr1 -67.1(2) . . . . ?
Cl1 Zr1 C16 C15 -119.1(2) . . . . ?
C14 Zr1 C16 C15 38.2(2) . . . . ?
C9 Zr1 C16 C15 4.9(2) . . . . ?
C13 Zr1 C16 C15 -28.7(2) . . . . ?
C10 Zr1 C16 C15 17.8(3) . . . . ?
C18 Zr1 C16 C15 79.6(2) . . . . ?
C11 Zr1 C16 C15 -43.2(4) . . . . ?
C12 Zr1 C16 C15 -54.9(2) . . . . ?
C17 Zr1 C16 C15 116.5(3) . . . . ?
Ir1 Zr1 C16 C15 144.25(18) . . . . ?
Cl1 Zr1 C16 C17 124.4(2) . . . . ?
C14 Zr1 C16 C17 -78.2(2) . . . . ?
C9 Zr1 C16 C17 -111.5(2) . . . . ?
C15 Zr1 C16 C17 -116.5(3) . . . . ?
C13 Zr1 C16 C17 -145.1(2) . . . . ?
C10 Zr1 C16 C17 -98.7(3) . . . . ?
C18 Zr1 C16 C17 -36.9(2) . . . . ?
C11 Zr1 C16 C17 -159.7(3) . . . . ?
C12 Zr1 C16 C17 -171.4(2) . . . . ?
Ir1 Zr1 C16 C17 27.8(2) . . . . ?
C15 C16 C17 C18 0.9(4) . . . . ?
Zr1 C16 C17 C18 63.5(2) . . . . ?
C15 C16 C17 Zr1 -62.6(2) . . . . ?
Cl1 Zr1 C17 C16 -54.3(2) . . . . ?
C14 Zr1 C17 C16 78.0(2) . . . . ?
C9 Zr1 C17 C16 83.4(2) . . . . ?
C15 Zr1 C17 C16 36.3(2) . . . . ?
C13 Zr1 C17 C16 44.9(3) . . . . ?
C10 Zr1 C17 C16 119.4(2) . . . . ?
C18 Zr1 C17 C16 115.6(3) . . . . ?
C11 Zr1 C17 C16 135.4(5) . . . . ?
C12 Zr1 C17 C16 17.4(4) . . . . ?
Ir1 Zr1 C17 C16 -155.1(2) . . . . ?
Cl1 Zr1 C17 C18 -169.9(2) . . . . ?
C14 Zr1 C17 C18 -37.6(2) . . . . ?
C9 Zr1 C17 C18 -32.2(3) . . . . ?
C15 Zr1 C17 C18 -79.3(2) . . . . ?
C13 Zr1 C17 C18 -70.7(3) . . . . ?
C10 Zr1 C17 C18 3.8(3) . . . . ?
C11 Zr1 C17 C18 19.8(7) . . . . ?
C12 Zr1 C17 C18 -98.2(3) . . . . ?
C16 Zr1 C17 C18 -115.6(3) . . . . ?
Ir1 Zr1 C17 C18 89.3(2) . . . . ?
C16 C17 C18 C14 0.2(4) . . . . ?
Zr1 C17 C18 C14 65.8(2) . . . . ?
C16 C17 C18 Zr1 -65.6(3) . . . . ?
C15 C14 C18 C17 -1.1(4) . . . . ?
Si1 C14 C18 C17 -158.2(3) . . . . ?
Zr1 C14 C18 C17 -69.2(2) . . . . ?
C15 C14 C18 Zr1 68.0(2) . . . . ?
Si1 C14 C18 Zr1 -89.0(2) . . . . ?
Cl1 Zr1 C18 C17 12.7(3) . . . . ?
C14 Zr1 C18 C17 115.0(3) . . . . ?
C9 Zr1 C18 C17 152.4(2) . . . . ?
C15 Zr1 C18 C17 75.9(2) . . . . ?
C13 Zr1 C18 C17 126.4(2) . . . . ?
C10 Zr1 C18 C17 -177.3(2) . . . . ?
C11 Zr1 C18 C17 -174.2(2) . . . . ?
C12 Zr1 C18 C17 136.9(2) . . . . ?
C16 Zr1 C18 C17 36.0(2) . . . . ?
Ir1 Zr1 C18 C17 -89.1(2) . . . . ?
Cl1 Zr1 C18 C14 -102.29(19) . . . . ?
C9 Zr1 C18 C14 37.4(2) . . . . ?
C15 Zr1 C18 C14 -39.08(19) . . . . ?
C13 Zr1 C18 C14 11.5(2) . . . . ?
C10 Zr1 C18 C14 67.7(2) . . . . ?
C11 Zr1 C18 C14 70.8(2) . . . . ?
C12 Zr1 C18 C14 22.0(3) . . . . ?
C16 Zr1 C18 C14 -79.0(2) . . . . ?
C17 Zr1 C18 C14 -115.0(3) . . . . ?
Ir1 Zr1 C18 C14 155.88(19) . . . . ?
C21 Ir1 C19 C23 79.6 . . . . ?
C20 Ir1 C19 C23 117.1 . . . . ?
C22 Ir1 C19 C23 37.3 . . . . ?
Zr1 Ir1 C19 C23 -132.35(6) . . . . ?
C21 Ir1 C19 C20 -37.6 . . . . ?
C22 Ir1 C19 C20 -79.8 . . . . ?
C23 Ir1 C19 C20 -117.1 . . . . ?
Zr1 Ir1 C19 C20 110.53(5) . . . . ?
C21 Ir1 C19 C24 -158.9 . . . . ?
C20 Ir1 C19 C24 -121.3 . . . . ?
C22 Ir1 C19 C24 158.9 . . . . ?
C23 Ir1 C19 C24 121.6 . . . . ?
Zr1 Ir1 C19 C24 -10.76(6) . . . . ?
C23 C19 C20 C21 0.0 . . . . ?
C24 C19 C20 C21 180.0 . . . . ?
Ir1 C19 C20 C21 62.72(5) . . . . ?
C23 C19 C20 C25 180.0 . . . . ?
C24 C19 C20 C25 0.0 . . . . ?
Ir1 C19 C20 C25 -117.28(5) . . . . ?
C23 C19 C20 Ir1 -62.72(5) . . . . ?
C24 C19 C20 Ir1 117.28(5) . . . . ?
C22 Ir1 C20 C21 -37.5 . . . . ?
C19 Ir1 C20 C21 -116.9 . . . . ?
C23 Ir1 C20 C21 -79.6 . . . . ?
Zr1 Ir1 C20 C21 124.34(5) . . . . ?
C21 Ir1 C20 C19 116.9 . . . . ?
C22 Ir1 C20 C19 79.4 . . . . ?
C23 Ir1 C20 C19 37.3 . . . . ?
Zr1 Ir1 C20 C19 -118.73(5) . . . . ?
C21 Ir1 C20 C25 -121.4 . . . . ?
C22 Ir1 C20 C25 -158.9 . . . . ?
C19 Ir1 C20 C25 121.7 . . . . ?
C23 Ir1 C20 C25 159.0 . . . . ?
Zr1 Ir1 C20 C25 2.92(6) . . . . ?
C19 C20 C21 C22 0.0 . . . . ?
C25 C20 C21 C22 180.0 . . . . ?
Ir1 C20 C21 C22 63.00(5) . . . . ?
C19 C20 C21 C26 180.0 . . . . ?
C25 C20 C21 C26 0.0 . . . . ?
Ir1 C20 C21 C26 -117.00(5) . . . . ?
C19 C20 C21 Ir1 -63.00(5) . . . . ?
C25 C20 C21 Ir1 117.00(5) . . . . ?
C20 Ir1 C21 C22 -116.9 . . . . ?
C19 Ir1 C21 C22 -79.4 . . . . ?
C23 Ir1 C21 C22 -37.4 . . . . ?
Zr1 Ir1 C21 C22 135.40(6) . . . . ?
C22 Ir1 C21 C20 116.9 . . . . ?
C19 Ir1 C21 C20 37.5 . . . . ?
C23 Ir1 C21 C20 79.5 . . . . ?
Zr1 Ir1 C21 C20 -107.71(6) . . . . ?
C20 Ir1 C21 C26 121.5 . . . . ?
C22 Ir1 C21 C26 -121.6 . . . . ?
C19 Ir1 C21 C26 159.0 . . . . ?
C23 Ir1 C21 C26 -159.0 . . . . ?
Zr1 Ir1 C21 C26 13.77(7) . . . . ?
C20 C21 C22 C23 0.0 . . . . ?
C26 C21 C22 C23 180.0 . . . . ?
Ir1 C21 C22 C23 62.83(5) . . . . ?
C20 C21 C22 C27 180.0 . . . . ?
C26 C21 C22 C27 0.0 . . . . ?
Ir1 C21 C22 C27 -117.17(5) . . . . ?
C20 C21 C22 Ir1 -62.83(5) . . . . ?
C26 C21 C22 Ir1 117.17(5) . . . . ?
C20 Ir1 C22 C21 37.6 . . . . ?
C19 Ir1 C22 C21 79.8 . . . . ?
C23 Ir1 C22 C21 117.1 . . . . ?
Zr1 Ir1 C22 C21 -114.74(8) . . . . ?
C21 Ir1 C22 C23 -117.1 . . . . ?
C20 Ir1 C22 C23 -79.5 . . . . ?
C19 Ir1 C22 C23 -37.3 . . . . ?
Zr1 Ir1 C22 C23 128.19(8) . . . . ?
C21 Ir1 C22 C27 121.3 . . . . ?
C20 Ir1 C22 C27 158.9 . . . . ?
C19 Ir1 C22 C27 -158.9 . . . . ?
C23 Ir1 C22 C27 -121.6 . . . . ?
Zr1 Ir1 C22 C27 6.56(9) . . . . ?
C20 C19 C23 C22 0.0 . . . . ?
C24 C19 C23 C22 180.0 . . . . ?
Ir1 C19 C23 C22 -62.38(5) . . . . ?
C20 C19 C23 C28 180.0 . . . . ?
C24 C19 C23 C28 0.0 . . . . ?
Ir1 C19 C23 C28 117.63(5) . . . . ?
C20 C19 C23 Ir1 62.38(5) . . . . ?
C24 C19 C23 Ir1 -117.63(5) . . . . ?
C21 C22 C23 C19 0.0 . . . . ?
C27 C22 C23 C19 180.0 . . . . ?
Ir1 C22 C23 C19 62.44(5) . . . . ?
C21 C22 C23 C28 180.0 . . . . ?
C27 C22 C23 C28 0.0 . . . . ?
Ir1 C22 C23 C28 -117.56(5) . . . . ?
C21 C22 C23 Ir1 -62.44(5) . . . . ?
C27 C22 C23 Ir1 117.56(5) . . . . ?
C21 Ir1 C23 C19 -79.7 . . . . ?
C20 Ir1 C23 C19 -37.4 . . . . ?
C22 Ir1 C23 C19 -117.2 . . . . ?
Zr1 Ir1 C23 C19 108.86(7) . . . . ?
C21 Ir1 C23 C22 37.5 . . . . ?
C20 Ir1 C23 C22 79.8 . . . . ?
C19 Ir1 C23 C22 117.2 . . . . ?
Zr1 Ir1 C23 C22 -133.93(7) . . . . ?
C21 Ir1 C23 C28 158.8 . . . . ?
C20 Ir1 C23 C28 -158.9 . . . . ?
C22 Ir1 C23 C28 121.4 . . . . ?
C19 Ir1 C23 C28 -121.4 . . . . ?
Zr1 Ir1 C23 C28 -12.56(8) . . . . ?
